data_7015357
loop_
_publ_author_name
'Hornillos, Valent\'in'
'Guerra, Javier'
'de C\'ozar, Abel'
'Prieto, Pilar'
'Merino, Sonia'
'Maestro, Miguel A.'
'D\'iez-Barra, Enrique'
'Tejeda, Juan'

_publ_section_title
;
 Synthesis and characterization of metallodendritic
 palladium-biscarbene complexes derived from
 1,1'-methylenebis(1,2,4-triazole).
;
_journal_issue 16
_journal_name_full 'Dalton transactions (Cambridge, England : 2003)'
_journal_page_first 4095
_journal_page_last 4103
_journal_paper_doi 10.1039/c0dt01535k
_journal_volume 40
_journal_year 2011
_chemical_formula_moiety 'C15 H26 Br2 N6 O Pd'
_chemical_formula_sum 'C15 H26 Br2 N6 O Pd'
_chemical_formula_weight 572.64
_chemical_name_systematic
;
?
;
_space_group_IT_number 148
_symmetry_cell_setting rhombohedral
_symmetry_space_group_name_Hall '-R 3'
_symmetry_space_group_name_H-M 'R -3 :H'
_atom_sites_solution_hydrogens geom
_atom_sites_solution_primary direct
_atom_sites_solution_secondary difmap
_audit_creation_method SHELXL-97
_cell_angle_alpha 90.00
_cell_angle_beta 90.00
_cell_angle_gamma 120.00
_cell_formula_units_Z 18
_cell_length_a 34.3874(12)
_cell_length_b 34.3874(12)
_cell_length_c 10.0836(5)
_cell_measurement_temperature 298(2)
_cell_volume 10326.3(7)
_computing_cell_refinement 'Bruker SAINT'
_computing_data_collection 'Bruker SMART'
_computing_data_reduction 'Bruker SHELXTL'
_computing_molecular_graphics 'Bruker SHELXTL'
_computing_publication_material 'Bruker SHELXTL'
_computing_structure_refinement 'SHELXL-97 (Sheldrick, 1997)'
_computing_structure_solution 'SHELXS-97 (Sheldrick, 1990)'
_diffrn_ambient_temperature 298(2)
_diffrn_measured_fraction_theta_full 0.999
_diffrn_measured_fraction_theta_max 0.999
_diffrn_measurement_device_type 'CCD area detector'
_diffrn_measurement_method 'phi and omega scans'
_diffrn_radiation_monochromator graphite
_diffrn_radiation_source 'fine-focus sealed tube'
_diffrn_radiation_type MoK\a
_diffrn_radiation_wavelength 0.71073
_diffrn_reflns_av_R_equivalents 0.0335
_diffrn_reflns_av_sigmaI/netI 0.0309
_diffrn_reflns_limit_h_max 42
_diffrn_reflns_limit_h_min -42
_diffrn_reflns_limit_k_max 38
_diffrn_reflns_limit_k_min -42
_diffrn_reflns_limit_l_max 12
_diffrn_reflns_limit_l_min -12
_diffrn_reflns_number 20154
_diffrn_reflns_theta_full 26.38
_diffrn_reflns_theta_max 26.38
_diffrn_reflns_theta_min 2.05
_diffrn_standards_decay_% 0.2
_exptl_absorpt_coefficient_mu 4.305
_exptl_absorpt_correction_T_max 0.5281
_exptl_absorpt_correction_T_min 0.2221
_exptl_absorpt_correction_type Semi-empirical
_exptl_absorpt_process_details Sadabs
_exptl_crystal_colour Yellow
_exptl_crystal_density_diffrn 1.658
_exptl_crystal_density_method 'not measured'
_exptl_crystal_description Needle
_exptl_crystal_F_000 5076
_exptl_crystal_size_max 0.50
_exptl_crystal_size_mid 0.18
_exptl_crystal_size_min 0.17
_refine_diff_density_max 1.079
_refine_diff_density_min -0.962
_refine_diff_density_rms 0.105
_refine_ls_extinction_method none
_refine_ls_goodness_of_fit_ref 1.094
_refine_ls_hydrogen_treatment mixed
_refine_ls_matrix_type full
_refine_ls_number_parameters 263
_refine_ls_number_reflns 4695
_refine_ls_number_restraints 0
_refine_ls_restrained_S_all 1.094
_refine_ls_R_factor_all 0.0575
_refine_ls_R_factor_gt 0.0337
_refine_ls_shift/su_max 0.001
_refine_ls_shift/su_mean 0.000
_refine_ls_structure_factor_coef Fsqd
_refine_ls_weighting_details 'calc w=1/[\s^2^(Fo^2^)+(0.0479P)^2^+40.5433P] where P=(Fo^2^+2Fc^2^)/3'
_refine_ls_weighting_scheme calc
_refine_ls_wR_factor_gt 0.0926
_refine_ls_wR_factor_ref 0.1045
_reflns_number_gt 3526
_reflns_number_total 4695
_reflns_threshold_expression >2sigma(I)
_cod_data_source_file c0dt01535k.txt
_cod_data_source_block anc2
_cod_depositor_comments
;
The following automatic conversions were performed:
'_symmetry_cell_setting' value 'Rhombohedral' changed to 'rhombohedral'
according to '/home/saulius/struct/CIF-dictionaries/cif_core.dic'
dictionary named 'cif_core.dic' version 2.4.1 from 2010-06-29.

Automatic conversion script
Id: cif_fix_enum 1555 2011-01-17 13:19:09Z saulius 
;
_cod_original_sg_symbol_H-M R-3
_cod_database_code 7015357

loop_
_symmetry_equiv_pos_as_xyz
'x, y, z'
'-y, x-y, z'
'-x+y, -x, z'
'x+2/3, y+1/3, z+1/3'
'-y+2/3, x-y+1/3, z+1/3'
'-x+y+2/3, -x+1/3, z+1/3'
'x+1/3, y+2/3, z+2/3'
'-y+1/3, x-y+2/3, z+2/3'
'-x+y+1/3, -x+2/3, z+2/3'
'-x, -y, -z'
'y, -x+y, -z'
'x-y, x, -z'
'-x+2/3, -y+1/3, -z+1/3'
'y+2/3, -x+y+1/3, -z+1/3'
'x-y+2/3, x+1/3, -z+1/3'
'-x+1/3, -y+2/3, -z+2/3'
'y+1/3, -x+y+2/3, -z+2/3'
'x-y+1/3, x+2/3, -z+2/3'

loop_
_atom_site_label
_atom_site_type_symbol
_atom_site_fract_x
_atom_site_fract_y
_atom_site_fract_z
_atom_site_U_iso_or_equiv
_atom_site_adp_type
_atom_site_occupancy
_atom_site_symmetry_multiplicity
_atom_site_calc_flag
_atom_site_refinement_flags
_atom_site_disorder_assembly
_atom_site_disorder_group
Pd1 Pd 0.688103(11) 0.137689(12) 0.50072(3) 0.03763(12) Uani 1 1 d . . .
Br1 Br 0.629051(17) 0.069195(18) 0.39448(6) 0.05874(17) Uani 1 1 d . . .
Br2 Br 0.632527(19) 0.13851(3) 0.65553(6) 0.0721(2) Uani 1 1 d . . .
O1A O 0.6950(6) 0.2687(6) 0.185(2) 0.118(6) Uani 0.33 1 d P . .
O1B O 0.7153(5) 0.2757(5) 0.372(2) 0.104(6) Uani 0.33 1 d P . .
O1C O 0.7570(8) 0.2980(7) 0.236(2) 0.129(7) Uani 0.33 1 d P . .
N1 N 0.74509(12) 0.11047(12) 0.3313(4) 0.0403(9) Uani 1 1 d . . .
N2 N 0.78931(13) 0.17316(13) 0.2215(4) 0.0463(10) Uani 1 1 d . . .
N3 N 0.76033(12) 0.17778(12) 0.3069(4) 0.0379(8) Uani 1 1 d . . .
N4 N 0.76283(13) 0.22835(12) 0.4657(4) 0.0453(9) Uani 1 1 d . . .
N5 N 0.79426(16) 0.26930(15) 0.5181(5) 0.0681(13) Uani 1 1 d . . .
N6 N 0.75202(15) 0.21989(15) 0.6719(4) 0.0593(12) Uani 1 1 d . A .
C1 C 0.73284(14) 0.14019(14) 0.3735(4) 0.0387(10) Uani 1 1 d . . .
C2 C 0.77856(16) 0.13150(16) 0.2395(5) 0.0484(12) Uani 1 1 d . . .
H2B H 0.7921 0.1176 0.1952 0.058 Uiso 1 1 calc R . .
C3 C 0.76236(16) 0.22094(15) 0.3224(5) 0.0446(11) Uani 1 1 d . . .
H3A H 0.7909 0.2443 0.2854 0.053 Uiso 1 1 calc R . .
C4 C 0.7865(2) 0.2621(2) 0.6447(7) 0.0755(18) Uani 1 1 d . . .
H4A H 0.8026 0.2834 0.7095 0.091 Uiso 1 1 calc R . .
C5 C 0.73697(15) 0.19820(16) 0.5549(5) 0.0433(11) Uani 1 1 d . . .
C6 C 0.72764(17) 0.06369(15) 0.3773(5) 0.0499(12) Uani 1 1 d . . .
H6A H 0.6951 0.0480 0.3735 0.060 Uiso 1 1 calc R . .
H6B H 0.7379 0.0488 0.3168 0.060 Uiso 1 1 calc R . .
C7 C 0.7415(2) 0.06008(18) 0.5133(6) 0.0630(15) Uani 1 1 d . . .
H7A H 0.7305 0.0740 0.5748 0.076 Uiso 1 1 calc R . .
H7B H 0.7741 0.0763 0.5183 0.076 Uiso 1 1 calc R . .
C8 C 0.7241(2) 0.0122(2) 0.5534(7) 0.0742(18) Uani 1 1 d . . .
H8A H 0.7342 -0.0018 0.4891 0.089 Uiso 1 1 calc R . .
H8B H 0.6915 -0.0035 0.5499 0.089 Uiso 1 1 calc R . .
C9 C 0.7382(3) 0.0060(3) 0.6891(8) 0.113(3) Uani 1 1 d . . .
H9A H 0.7258 -0.0254 0.7066 0.169 Uiso 1 1 calc R . .
H9B H 0.7274 0.0188 0.7541 0.169 Uiso 1 1 calc R . .
H9C H 0.7703 0.0208 0.6933 0.169 Uiso 1 1 calc R . .
C10 C 0.72439(19) 0.22195(19) 0.2484(6) 0.0619(14) Uani 1 1 d . . .
H10A H 0.7264 0.2162 0.1552 0.074 Uiso 1 1 calc R . .
H10B H 0.6960 0.1978 0.2814 0.074 Uiso 1 1 calc R . .
C11 C 0.7242(3) 0.2653(3) 0.2604(12) 0.111(3) Uani 1 1 d . . .
C12 C 0.7384(2) 0.2010(3) 0.8075(6) 0.0777(19) Uani 1 1 d . . .
C13A C 0.7454(6) 0.1680(6) 0.8348(14) 0.094(7) Uani 0.514(7) 1 d P A 1
H13A H 0.7287 0.1439 0.7719 0.113 Uiso 0.514(7) 1 calc PR A 1
H13B H 0.7334 0.1566 0.9224 0.113 Uiso 0.514(7) 1 calc PR A 1
C14A C 0.7960(7) 0.1804(8) 0.831(2) 0.099(7) Uani 0.514(7) 1 d P A 1
H14A H 0.8113 0.2006 0.9047 0.118 Uiso 0.514(7) 1 calc PR A 1
H14B H 0.8092 0.1970 0.7502 0.118 Uiso 0.514(7) 1 calc PR A 1
C13B C 0.7737(8) 0.1848(7) 0.8585(18) 0.081(6) Uani 0.514(7) 1 d P A 2
H13C H 0.8037 0.2108 0.8570 0.097 Uiso 0.514(7) 1 calc PR A 2
H13D H 0.7667 0.1755 0.9503 0.097 Uiso 0.514(7) 1 calc PR A 2
C14B C 0.7754(5) 0.1481(5) 0.7855(13) 0.077(4) Uani 0.514(7) 1 d P A 2
H14C H 0.7459 0.1214 0.7877 0.092 Uiso 0.514(7) 1 calc PR A 2
H14D H 0.7829 0.1569 0.6935 0.092 Uiso 0.514(7) 1 calc PR A 2
C15 C 0.8069(3) 0.1381(3) 0.8393(8) 0.104(3) Uani 1 1 d . . .

loop_
_atom_site_aniso_label
_atom_site_aniso_U_11
_atom_site_aniso_U_22
_atom_site_aniso_U_33
_atom_site_aniso_U_23
_atom_site_aniso_U_13
_atom_site_aniso_U_12
Pd1 0.02951(18) 0.0427(2) 0.03529(19) 0.00273(14) 0.00526(13) 0.01400(15)
Br1 0.0367(3) 0.0551(3) 0.0602(3) 0.0007(2) -0.0003(2) 0.0048(2)
Br2 0.0503(3) 0.1125(5) 0.0560(3) -0.0003(3) 0.0160(3) 0.0425(3)
O1A 0.098(11) 0.116(13) 0.169(17) 0.061(12) 0.004(11) 0.075(11)
O1B 0.088(10) 0.083(10) 0.159(16) -0.022(10) 0.032(11) 0.056(9)
O1C 0.145(18) 0.101(14) 0.160(19) 0.003(13) 0.000(15) 0.076(14)
N1 0.038(2) 0.0347(19) 0.042(2) -0.0050(16) 0.0051(16) 0.0137(17)
N2 0.040(2) 0.046(2) 0.044(2) -0.0035(18) 0.0126(17) 0.0155(18)
N3 0.0349(19) 0.0350(19) 0.039(2) -0.0002(16) 0.0069(16) 0.0139(16)
N4 0.042(2) 0.035(2) 0.051(2) -0.0050(17) 0.0050(18) 0.0133(18)
N5 0.064(3) 0.043(3) 0.077(4) -0.016(2) 0.007(3) 0.011(2)
N6 0.056(3) 0.058(3) 0.053(3) -0.017(2) 0.001(2) 0.021(2)
C1 0.034(2) 0.038(2) 0.037(2) 0.0001(19) 0.0007(18) 0.0129(19)
C2 0.044(3) 0.045(3) 0.050(3) -0.007(2) 0.014(2) 0.018(2)
C3 0.040(2) 0.036(2) 0.051(3) 0.002(2) 0.009(2) 0.014(2)
C4 0.068(4) 0.060(4) 0.074(4) -0.028(3) 0.000(3) 0.015(3)
C5 0.042(2) 0.046(3) 0.041(3) -0.007(2) 0.002(2) 0.021(2)
C6 0.051(3) 0.032(2) 0.057(3) -0.004(2) 0.005(2) 0.014(2)
C7 0.070(4) 0.046(3) 0.066(4) 0.000(3) -0.007(3) 0.024(3)
C8 0.089(5) 0.056(4) 0.078(4) 0.011(3) 0.007(4) 0.036(3)
C9 0.151(8) 0.084(5) 0.098(6) 0.024(5) -0.002(6) 0.055(6)
C10 0.061(3) 0.059(3) 0.066(4) 0.016(3) 0.008(3) 0.031(3)
C11 0.095(6) 0.075(6) 0.171(10) 0.028(6) 0.007(7) 0.050(5)
C12 0.080(5) 0.095(5) 0.039(3) -0.009(3) 0.006(3) 0.029(4)
C13A 0.079(11) 0.083(12) 0.039(7) 0.001(7) 0.000(7) -0.020(10)
C14A 0.084(15) 0.096(15) 0.068(12) 0.008(10) -0.015(10) 0.009(13)
C13B 0.078(15) 0.072(11) 0.048(9) -0.001(7) -0.013(9) 0.004(12)
C14B 0.074(9) 0.069(8) 0.056(7) -0.016(7) -0.008(7) 0.012(7)
C15 0.133(7) 0.088(5) 0.085(5) 0.003(4) -0.038(5) 0.051(5)

loop_
_atom_type_symbol
_atom_type_description
_atom_type_scat_dispersion_real
_atom_type_scat_dispersion_imag
_atom_type_scat_source
C C 0.0033 0.0016 'International Tables Vol C Tables 4.2.6.8 and 6.1.1.4'
H H 0.0000 0.0000 'International Tables Vol C Tables 4.2.6.8 and 6.1.1.4'
N N 0.0061 0.0033 'International Tables Vol C Tables 4.2.6.8 and 6.1.1.4'
O O 0.0106 0.0060 'International Tables Vol C Tables 4.2.6.8 and 6.1.1.4'
Br Br -0.2901 2.4595 'International Tables Vol C Tables 4.2.6.8 and 6.1.1.4'
Pd Pd -0.9988 1.0072 'International Tables Vol C Tables 4.2.6.8 and 6.1.1.4'

loop_
_geom_angle_atom_site_label_1
_geom_angle_atom_site_label_2
_geom_angle_atom_site_label_3
_geom_angle
_geom_angle_site_symmetry_1
_geom_angle_site_symmetry_3
_geom_angle_publ_flag
C1 Pd1 C5 84.28(18) . . ?
C1 Pd1 Br1 90.63(12) . . ?
C5 Pd1 Br1 169.66(14) . . ?
C1 Pd1 Br2 176.83(13) . . ?
C5 Pd1 Br2 93.90(13) . . ?
Br1 Pd1 Br2 90.75(2) . . ?
C1 N1 C2 108.1(4) . . ?
C1 N1 C6 127.7(4) . . ?
C2 N1 C6 124.2(4) . . ?
C2 N2 N3 102.4(4) . . ?
C1 N3 N2 113.7(4) . . ?
C1 N3 C3 125.4(4) . . ?
N2 N3 C3 120.8(3) . . ?
C5 N4 N5 114.5(4) . . ?
C5 N4 C3 126.1(4) . . ?
N5 N4 C3 119.3(4) . . ?
C4 N5 N4 101.6(4) . . ?
C5 N6 C4 107.4(5) . . ?
C5 N6 C12 127.7(5) . . ?
C4 N6 C12 124.5(5) . . ?
N3 C1 N1 103.6(4) . . ?
N3 C1 Pd1 121.8(3) . . ?
N1 C1 Pd1 134.5(3) . . ?
N2 C2 N1 112.2(4) . . ?
N3 C3 N4 105.9(4) . . ?
N3 C3 C10 111.5(4) . . ?
N4 C3 C10 114.5(4) . . ?
N5 C4 N6 112.7(5) . . ?
N4 C5 N6 103.8(4) . . ?
N4 C5 Pd1 121.2(3) . . ?
N6 C5 Pd1 134.9(4) . . ?
C7 C6 N1 114.1(4) . . ?
C6 C7 C8 112.0(5) . . ?
C7 C8 C9 114.8(6) . . ?
C11 C10 C3 114.4(6) . . ?
O1C C11 O1B 99.6(17) . . ?
O1C C11 O1A 102.0(15) . . ?
O1B C11 O1A 100.9(14) . . ?
O1C C11 C10 117.9(13) . . ?
O1B C11 C10 118.4(11) . . ?
O1A C11 C10 115.2(12) . . ?
C13A C12 N6 115.0(8) . . ?
C13A C12 C13B 32.1(9) . . ?
N6 C12 C13B 108.2(8) . . ?
C12 C13A C14A 114.7(15) . . ?
C13A C14A C15 117.4(16) . . ?
C14B C13B C12 118.6(15) . . ?
C15 C14B C13B 112.4(13) . . ?
C14B C15 C14A 39.7(8) . . ?

loop_
_geom_bond_atom_site_label_1
_geom_bond_atom_site_label_2
_geom_bond_distance
_geom_bond_site_symmetry_2
_geom_bond_publ_flag
Pd1 C1 1.972(4) . ?
Pd1 C5 1.989(5) . ?
Pd1 Br1 2.4568(6) . ?
Pd1 Br2 2.4787(6) . ?
O1A C11 1.314(17) . ?
O1B C11 1.268(18) . ?
O1C C11 1.15(2) . ?
N1 C1 1.354(6) . ?
N1 C2 1.369(6) . ?
N1 C6 1.482(6) . ?
N2 C2 1.301(6) . ?
N2 N3 1.385(5) . ?
N3 C1 1.339(5) . ?
N3 C3 1.459(6) . ?
N4 C5 1.324(6) . ?
N4 N5 1.382(6) . ?
N4 C3 1.465(6) . ?
N5 C4 1.301(8) . ?
N6 C5 1.353(6) . ?
N6 C4 1.367(7) . ?
N6 C12 1.486(8) . ?
C3 C10 1.520(7) . ?
C6 C7 1.477(8) . ?
C7 C8 1.500(8) . ?
C8 C9 1.501(10) . ?
C10 C11 1.497(10) . ?
C12 C13A 1.30(2) . ?
C12 C13B 1.65(2) . ?
C13A C14A 1.57(3) . ?
C14A C15 1.68(3) . ?
C13B C14B 1.48(3) . ?
C14B C15 1.403(17) . ?

loop_
_geom_torsion_atom_site_label_1
_geom_torsion_atom_site_label_2
_geom_torsion_atom_site_label_3
_geom_torsion_atom_site_label_4
_geom_torsion
_geom_torsion_site_symmetry_1
_geom_torsion_site_symmetry_2
_geom_torsion_site_symmetry_3
_geom_torsion_site_symmetry_4
_geom_torsion_publ_flag
C2 N2 N3 C1 -0.4(5) . . . . ?
C2 N2 N3 C3 177.4(4) . . . . ?
C5 N4 N5 C4 0.9(6) . . . . ?
C3 N4 N5 C4 -175.7(5) . . . . ?
N2 N3 C1 N1 1.2(5) . . . . ?
C3 N3 C1 N1 -176.5(4) . . . . ?
N2 N3 C1 Pd1 -179.7(3) . . . . ?
C3 N3 C1 Pd1 2.6(6) . . . . ?
C2 N1 C1 N3 -1.4(5) . . . . ?
C6 N1 C1 N3 176.4(4) . . . . ?
C2 N1 C1 Pd1 179.6(4) . . . . ?
C6 N1 C1 Pd1 -2.6(7) . . . . ?
C5 Pd1 C1 N3 -40.9(4) . . . . ?
Br1 Pd1 C1 N3 130.1(4) . . . . ?
Br2 Pd1 C1 N3 14(3) . . . . ?
C5 Pd1 C1 N1 138.0(5) . . . . ?
Br1 Pd1 C1 N1 -51.0(4) . . . . ?
Br2 Pd1 C1 N1 -167(2) . . . . ?
N3 N2 C2 N1 -0.5(5) . . . . ?
C1 N1 C2 N2 1.2(6) . . . . ?
C6 N1 C2 N2 -176.6(4) . . . . ?
C1 N3 C3 N4 46.1(6) . . . . ?
N2 N3 C3 N4 -131.5(4) . . . . ?
C1 N3 C3 C10 -79.1(6) . . . . ?
N2 N3 C3 C10 103.4(5) . . . . ?
C5 N4 C3 N3 -44.3(6) . . . . ?
N5 N4 C3 N3 131.8(4) . . . . ?
C5 N4 C3 C10 78.9(6) . . . . ?
N5 N4 C3 C10 -105.0(5) . . . . ?
N4 N5 C4 N6 -1.0(7) . . . . ?
C5 N6 C4 N5 0.8(8) . . . . ?
C12 N6 C4 N5 174.2(6) . . . . ?
N5 N4 C5 N6 -0.4(6) . . . . ?
C3 N4 C5 N6 175.8(4) . . . . ?
N5 N4 C5 Pd1 177.9(3) . . . . ?
C3 N4 C5 Pd1 -5.8(7) . . . . ?
C4 N6 C5 N4 -0.2(6) . . . . ?
C12 N6 C5 N4 -173.3(6) . . . . ?
C4 N6 C5 Pd1 -178.2(4) . . . . ?
C12 N6 C5 Pd1 8.7(9) . . . . ?
C1 Pd1 C5 N4 42.4(4) . . . . ?
Br1 Pd1 C5 N4 -18.4(11) . . . . ?
Br2 Pd1 C5 N4 -135.0(4) . . . . ?
C1 Pd1 C5 N6 -139.9(5) . . . . ?
Br1 Pd1 C5 N6 159.3(5) . . . . ?
Br2 Pd1 C5 N6 42.7(5) . . . . ?
C1 N1 C6 C7 -70.4(7) . . . . ?
C2 N1 C6 C7 107.0(6) . . . . ?
N1 C6 C7 C8 -178.4(5) . . . . ?
C6 C7 C8 C9 178.2(6) . . . . ?
N3 C3 C10 C11 179.7(6) . . . . ?
N4 C3 C10 C11 59.6(7) . . . . ?
C3 C10 C11 O1C 51.7(19) . . . . ?
C3 C10 C11 O1B -68.3(13) . . . . ?
C3 C10 C11 O1A 172.3(11) . . . . ?
C5 N6 C12 C13A 59.1(12) . . . . ?
C4 N6 C12 C13A -112.9(12) . . . . ?
C5 N6 C12 C13B 92.9(10) . . . . ?
C4 N6 C12 C13B -79.1(11) . . . . ?
N6 C12 C13A C14A 62.5(17) . . . . ?
C13B C12 C13A C14A -21.9(18) . . . . ?
C12 C13A C14A C15 -169.7(12) . . . . ?
C13A C12 C13B C14B 44.7(18) . . . . ?
N6 C12 C13B C14B -63.7(18) . . . . ?
C12 C13B C14B C15 179.7(12) . . . . ?
C13B C14B C15 C14A -23.9(15) . . . . ?
C13A C14A C15 C14B 36.1(13) . . . . ?
